data_7235747
loop_
_publ_author_name
'Karra, Jagadeswara R.'
'Jasuja, Himanshu'
'Huang, You-Gui'
'Walton, Krista S.'

_publ_section_title
;
 Structural stability of BTTB-based metal--organic frameworks under humid
 conditions
;
_journal_issue 4
_journal_name_full 'Journal of Materials Chemistry A'
_journal_page_first 1624
_journal_paper_doi 10.1039/C4TA01372G
_journal_volume 3
_journal_year 2015
_chemical_formula_sum 'C106 H60 O28 Zn6'
_chemical_formula_weight 2173.73
_space_group_IT_number 2
_space_group_name_Hall '-P 1'
_space_group_name_H-M_alt 'P -1'
_symmetry_cell_setting triclinic
_symmetry_space_group_name_H-M 'P -1'
_atom_sites_solution_hydrogens geom
_atom_sites_solution_primary direct
_atom_sites_solution_secondary difmap
_audit_creation_method SHELXL-97
_cell_angle_alpha 96.700(2)
_cell_angle_beta 100.221(3)
_cell_angle_gamma 109.597(2)
_cell_formula_units_Z 2
_cell_length_a 15.8225(5)
_cell_length_b 16.8196(5)
_cell_length_c 28.4760(11)
_cell_measurement_temperature 173(2)
_cell_volume 6898.0(4)
_computing_structure_refinement 'SHELXL-97 (Sheldrick, 1997)'
_computing_structure_solution 'SHELXS-97 (Sheldrick, 1990)'
_diffrn_ambient_temperature 173(2)
_diffrn_measured_fraction_theta_full 0.831
_diffrn_measured_fraction_theta_max 0.831
_diffrn_radiation_monochromator graphite
_diffrn_radiation_source 'fine-focus sealed tube'
_diffrn_radiation_type CuK\a
_diffrn_radiation_wavelength 1.54178
_diffrn_reflns_av_R_equivalents 0.0435
_diffrn_reflns_av_sigmaI/netI 0.0475
_diffrn_reflns_limit_h_max 18
_diffrn_reflns_limit_h_min -17
_diffrn_reflns_limit_k_max 16
_diffrn_reflns_limit_k_min -19
_diffrn_reflns_limit_l_max 32
_diffrn_reflns_limit_l_min -33
_diffrn_reflns_number 61381
_diffrn_reflns_theta_full 68.24
_diffrn_reflns_theta_max 68.24
_diffrn_reflns_theta_min 2.84
_exptl_absorpt_coefficient_mu 1.618
_exptl_crystal_density_diffrn 1.045
_exptl_crystal_density_method 'not measured'
_exptl_crystal_F_000 2192
_refine_diff_density_max 1.284
_refine_diff_density_min -0.927
_refine_diff_density_rms 0.106
_refine_ls_extinction_method none
_refine_ls_goodness_of_fit_ref 1.198
_refine_ls_hydrogen_treatment mixed
_refine_ls_matrix_type full
_refine_ls_number_parameters 1333
_refine_ls_number_reflns 20992
_refine_ls_number_restraints 41
_refine_ls_restrained_S_all 1.203
_refine_ls_R_factor_all 0.1205
_refine_ls_R_factor_gt 0.1009
_refine_ls_shift/su_max 0.006
_refine_ls_shift/su_mean 0.001
_refine_ls_structure_factor_coef Fsqd
_refine_ls_weighting_details 'calc w=1/[\s^2^(Fo^2^)+(0.2000P)^2^+0.0000P] where P=(Fo^2^+2Fc^2^)/3'
_refine_ls_weighting_scheme calc
_refine_ls_wR_factor_gt 0.3001
_refine_ls_wR_factor_ref 0.3230
_reflns_number_gt 13636
_reflns_number_total 20992
_reflns_threshold_expression >2sigma(I)
_cod_data_source_file c4ta01372g2.cif
_cod_data_source_block e:\reddy\znbttb~1\y
_cod_depositor_comments
;
The following automatic conversions were performed:

data item '_symmetry_cell_setting' value 'Triclinic' was changed to
'triclinic' in accordance with the
/home/saulius/struct/COD-crude-data/automatic-downloads/DataCite-retrospective/RSC/depositions/lib/dictionaries/cif_core.dic
dictionary named 'cif_core.dic' version 2.4.2 last updated on
2011-04-26.

Automatic conversion script
Id: cif_fix_values 6909 2019-04-08 15:41:33Z antanas 
;
_cod_original_sg_symbol_H-M P-1
_cod_database_code 7235747

loop_
_symmetry_equiv_pos_as_xyz
'x, y, z'
'-x, -y, -z'

loop_
_atom_site_label
_atom_site_type_symbol
_atom_site_fract_x
_atom_site_fract_y
_atom_site_fract_z
_atom_site_U_iso_or_equiv
_atom_site_adp_type
_atom_site_occupancy
_atom_site_symmetry_multiplicity
_atom_site_calc_flag
_atom_site_refinement_flags
Zn1 Zn 0.28817(7) -0.59183(5) 0.11744(3) 0.0777(3) Uani 1 1 d .
O1 O 0.2847(4) -0.5101(3) 0.08321(18) 0.0852(13) Uani 1 1 d .
C1 C 0.3180(5) -0.2175(4) -0.0211(2) 0.0701(15) Uani 1 1 d .
O32 O -0.3707(11) -1.2290(13) -0.4821(7) 0.167(7) Uani 0.50 1 d P
Zn2 Zn 0.35296(9) -0.40507(7) 0.21057(4) 0.0985(4) Uani 1 1 d .
O2 O 0.3606(4) -0.3830(4) 0.1481(2) 0.1107(18) Uani 1 1 d .
C2 C 0.3054(5) -0.2504(4) -0.0708(2) 0.0772(17) Uani 1 1 d .
Zn3 Zn 0.27459(14) -0.76494(9) -0.22552(4) 0.1463(7) Uani 1 1 d .
O3 O 0.4172(9) 0.1488(7) -0.2050(4) 0.192(5) Uani 1 1 d .
C3 C 0.3120(6) -0.1891(4) -0.0963(2) 0.0836(19) Uani 1 1 d .
H3 H 0.3071 -0.2025 -0.1303 0.100 Uiso 1 1 calc R
Zn4 Zn 0.07312(8) -0.74062(6) -0.28924(3) 0.0842(3) Uani 1 1 d .
O4 O 0.2891(8) 0.1568(7) -0.1901(3) 0.174(4) Uani 1 1 d .
C4 C 0.3262(5) -0.1029(4) -0.0748(2) 0.0795(17) Uani 1 1 d .
Zn5 Zn -0.17202(6) -0.97452(5) -0.31032(3) 0.0711(3) Uani 1 1 d .
O5 O 0.1488(6) -0.6533(4) -0.2234(2) 0.1132(19) Uani 1 1 d .
C5 C 0.3345(4) -0.0704(4) -0.0248(2) 0.0651(14) Uani 1 1 d .
Zn6 Zn -0.25754(7) -1.17382(5) -0.40692(4) 0.0863(3) Uani 1 1 d .
O6 O 0.2866(6) -0.6461(4) -0.1888(2) 0.122(2) Uani 1 1 d .
C6 C 0.3310(5) -0.1266(4) 0.0006(2) 0.0692(15) Uani 1 1 d .
H6 H 0.3365 -0.1118 0.0345 0.083 Uiso 1 1 calc R
O7 O 0.2917(4) 0.2960(4) 0.0857(2) 0.1009(17) Uani 1 1 d .
C7 C 0.3153(5) -0.2745(4) 0.0096(2) 0.0722(16) Uani 1 1 d .
O8 O 0.4138(3) 0.3577(3) 0.0611(2) 0.0893(13) Uani 1 1 d .
C8 C 0.2487(5) -0.3599(4) -0.0034(2) 0.0747(16) Uani 1 1 d .
H8 H 0.2043 -0.3794 -0.0335 0.090 Uiso 1 1 calc R
O9 O -0.1795(4) -0.9468(3) -0.36795(18) 0.1005(16) Uani 1 1 d .
C9 C 0.2519(5) -0.4089(4) 0.0275(3) 0.0765(17) Uani 1 1 d .
H9 H 0.2110 -0.4671 0.0212 0.092 Uiso 1 1 calc R
O10 O -0.2222(4) -1.0741(3) -0.43095(17) 0.0868(14) Uani 1 1 d .
C10 C 0.3197(5) -0.3717(4) 0.0715(2) 0.0750(17) Uani 1 1 d .
O11 O -0.0047(9) -0.3428(5) -0.6790(2) 0.189(5) Uani 1 1 d .
C11 C 0.3847(6) -0.2848(5) 0.0852(3) 0.089(2) Uani 1 1 d .
H11 H 0.4266 -0.2653 0.1161 0.107 Uiso 1 1 calc R
O12 O -0.1469(8) -0.3428(5) -0.6766(3) 0.149(3) Uani 1 1 d .
C12 C 0.3851(5) -0.2355(5) 0.0558(2) 0.0814(18) Uani 1 1 d .
H12 H 0.4270 -0.1776 0.0625 0.098 Uiso 1 1 calc R
O13 O -0.0474(6) -1.1404(4) -0.6583(3) 0.125(2) Uani 1 1 d .
C13 C 0.3284(6) -0.0448(5) -0.1037(2) 0.090(2) Uani 1 1 d .
O14 O -0.1620(6) -1.1716(5) -0.7182(3) 0.153(3) Uani 1 1 d .
C14 C 0.2679(8) -0.0029(5) -0.1069(3) 0.108(3) Uani 1 1 d .
H14 H 0.2201 -0.0159 -0.0898 0.130 Uiso 1 1 calc R
O15 O -0.2927(5) -0.3145(4) -0.4306(3) 0.123(2) Uani 1 1 d .
C15 C 0.2769(9) 0.0556(7) -0.1340(3) 0.129(3) Uani 1 1 d U
H15 H 0.2379 0.0880 -0.1370 0.154 Uiso 1 1 calc R
O16 O -0.1759(6) -0.2351(5) -0.4450(3) 0.145(3) Uani 1 1 d .
C16 C 0.3468(8) 0.0666(6) -0.1579(3) 0.113(3) Uani 1 1 d U
O17 O -0.0694(4) -1.0103(4) -0.2917(2) 0.0987(16) Uani 1 1 d .
C17 C 0.4102(8) 0.0276(6) -0.1543(3) 0.109(3) Uani 1 1 d .
H17 H 0.4594 0.0417 -0.1704 0.131 Uiso 1 1 calc R
O18 O -0.1653(4) -1.1465(4) -0.3451(3) 0.1113(18) Uani 1 1 d .
C18 C 0.3986(7) -0.0280(5) -0.1281(3) 0.104(3) Uani 1 1 d .
H18 H 0.4387 -0.0593 -0.1249 0.125 Uiso 1 1 calc R
O19 O 0.6327(6) -1.4538(6) -0.1835(3) 0.141(3) Uani 1 1 d .
C19 C 0.2863(5) -0.3447(4) -0.0996(2) 0.0773(17) Uani 1 1 d .
O20 O 0.5220(7) -1.5862(6) -0.2289(3) 0.153(3) Uani 1 1 d .
C20 C 0.1960(5) -0.4035(4) -0.1295(2) 0.0715(16) Uani 1 1 d .
H20 H 0.1448 -0.3858 -0.1305 0.086 Uiso 1 1 calc R
O21 O -0.1778(4) -1.3780(3) -0.1398(2) 0.1051(18) Uani 1 1 d .
C21 C 0.1802(5) -0.4896(4) -0.1584(2) 0.0765(17) Uani 1 1 d .
H21 H 0.1203 -0.5224 -0.1780 0.092 Uiso 1 1 calc R
O22 O -0.2154(5) -1.5205(4) -0.1870(3) 0.122(2) Uani 1 1 d .
C22 C 0.2465(6) -0.5224(4) -0.1579(2) 0.0774(18) Uani 1 1 d .
O23 O 0.7032(4) -1.0529(4) -0.3126(2) 0.0994(16) Uani 1 1 d U
C23 C 0.3368(7) -0.4652(6) -0.1305(4) 0.116(3) Uani 1 1 d .
H23 H 0.3872 -0.4838 -0.1304 0.139 Uiso 1 1 calc R
O24 O 0.6399(3) -1.1747(4) -0.3773(2) 0.1002(16) Uani 1 1 d .
C24 C 0.3552(7) -0.3784(6) -0.1022(4) 0.113(3) Uani 1 1 d .
H24 H 0.4166 -0.3444 -0.0851 0.136 Uiso 1 1 calc R
O25 O -0.1644(5) -0.8712(4) -0.2583(2) 0.0546(17) Uani 0.50 1 d P
C25 C 0.3441(5) 0.0241(4) 0.0009(2) 0.0683(15) Uani 1 1 d .
O26 O -0.0362(6) -0.8083(5) -0.2683(3) 0.074(2) Uani 0.50 1 d P
C26 C 0.4146(5) 0.0995(4) -0.0009(2) 0.0673(14) Uani 1 1 d .
H26 H 0.4626 0.0959 -0.0158 0.081 Uiso 1 1 calc R
O27 O -0.0154(10) -0.4733(15) -0.0467(7) 0.170(7) Uani 0.50 1 d PU
C27 C 0.4164(5) 0.1842(4) 0.0195(2) 0.0701(15) Uani 1 1 d .
H27 H 0.4653 0.2328 0.0159 0.084 Uiso 1 1 calc R
O28 O -0.0102(9) -0.5827(12) -0.0144(7) 0.148(6) Uani 0.50 1 d PU
C28 C 0.3530(4) 0.1999(4) 0.0438(2) 0.0693(15) Uani 1 1 d .
O29 O 0.3721(9) -0.2767(9) 0.2457(4) 0.116(4) Uani 0.50 1 d P
C29 C 0.2846(6) 0.1235(5) 0.0454(3) 0.092(2) Uani 1 1 d .
H29 H 0.2371 0.1265 0.0610 0.111 Uiso 1 1 calc R
O30 O 0.3367(13) -0.4302(14) 0.2764(5) 0.163(6) Uani 0.50 1 d P
C30 C 0.2815(6) 0.0393(4) 0.0247(3) 0.090(2) Uani 1 1 d .
H30 H 0.2319 -0.0092 0.0278 0.109 Uiso 1 1 calc R
O31 O 0.3676(7) -0.7442(7) -0.2618(6) 0.124(5) Uani 0.50 1 d P
C31 C 0.3241(5) -0.4253(5) 0.1045(3) 0.0790(18) Uani 1 1 d .
C32 C 0.3509(16) 0.1289(9) -0.1866(4) 0.169(7) Uani 1 1 d .
C33 C 0.2291(7) -0.6131(5) -0.1917(3) 0.093(2) Uani 1 1 d .
C34 C 0.3550(5) 0.2901(5) 0.0636(3) 0.0775(17) Uani 1 1 d .
C35 C -0.1540(5) -0.7677(4) -0.5309(2) 0.0770(18) Uani 1 1 d .
C36 C -0.1388(5) -0.7869(4) -0.5763(2) 0.0665(14) Uani 1 1 d .
C37 C -0.1262(5) -0.7222(4) -0.5971(2) 0.0748(16) Uani 1 1 d .
H37 H -0.1103 -0.7268 -0.6277 0.090 Uiso 1 1 calc R
C38 C -0.1343(5) -0.6406(4) -0.5775(2) 0.0699(15) Uani 1 1 d .
C39 C -0.1550(5) -0.6226(4) -0.5322(2) 0.0695(15) Uani 1 1 d .
C40 C -0.1659(5) -0.6887(4) -0.5113(2) 0.0724(16) Uani 1 1 d .
H40 H -0.1829 -0.6857 -0.4809 0.087 Uiso 1 1 calc R
C41 C -0.1639(5) -0.8311(4) -0.5031(2) 0.0761(17) Uani 1 1 d .
C42 C -0.2169(6) -0.9222(5) -0.5227(2) 0.0847(19) Uani 1 1 d .
H42 H -0.2446 -0.9416 -0.5565 0.102 Uiso 1 1 calc R
C43 C -0.2253(5) -0.9753(4) -0.4939(3) 0.0815(18) Uani 1 1 d .
H43 H -0.2568 -1.0355 -0.5043 0.098 Uiso 1 1 calc R
C44 C -0.1828(5) -0.9354(4) -0.4443(2) 0.0715(16) Uani 1 1 d .
C45 C -0.1261(5) -0.8428(5) -0.4233(3) 0.0809(18) Uani 1 1 d .
H45 H -0.0982 -0.8236 -0.3896 0.097 Uiso 1 1 calc R
C46 C -0.1173(6) -0.7923(5) -0.4523(3) 0.0875(19) Uani 1 1 d .
H46 H -0.0826 -0.7325 -0.4421 0.105 Uiso 1 1 calc R
C47 C -0.1170(5) -0.5729(4) -0.6011(2) 0.0729(16) Uani 1 1 d .
C48 C -0.0351(6) -0.5399(4) -0.6123(2) 0.0844(19) Uani 1 1 d .
H48 H 0.0110 -0.5638 -0.6046 0.101 Uiso 1 1 calc R
C49 C -0.0199(7) -0.4730(5) -0.6345(3) 0.107(3) Uani 1 1 d U
H49 H 0.0373 -0.4473 -0.6429 0.128 Uiso 1 1 calc R
C50 C -0.0914(8) -0.4417(5) -0.6449(3) 0.099(3) Uani 1 1 d U
C51 C -0.1730(7) -0.4747(6) -0.6336(3) 0.109(3) Uani 1 1 d .
H51 H -0.2197 -0.4518 -0.6422 0.130 Uiso 1 1 calc R
C52 C -0.1872(6) -0.5375(5) -0.6112(3) 0.099(2) Uani 1 1 d .
H52 H -0.2435 -0.5604 -0.6014 0.118 Uiso 1 1 calc R
C53 C -0.1300(5) -0.8731(4) -0.6022(2) 0.0719(16) Uani 1 1 d .
C54 C -0.0524(5) -0.8909(4) -0.5868(3) 0.0765(17) Uani 1 1 d .
H54 H -0.0034 -0.8533 -0.5610 0.092 Uiso 1 1 calc R
C55 C -0.0480(5) -0.9705(4) -0.6118(3) 0.0763(18) Uani 1 1 d .
H55 H 0.0070 -0.9811 -0.6012 0.092 Uiso 1 1 calc R
C56 C -0.1182(5) -1.0349(4) -0.6510(3) 0.083(2) Uani 1 1 d DU
C57 C -0.1953(6) -1.0190(5) -0.6679(3) 0.092(2) Uani 1 1 d U
H57 H -0.2424 -1.0564 -0.6946 0.110 Uiso 1 1 calc R
C58 C -0.2025(6) -0.9383(5) -0.6420(3) 0.095(2) Uani 1 1 d .
H58 H -0.2581 -0.9286 -0.6521 0.114 Uiso 1 1 calc R
C59 C -0.1725(5) -0.5432(4) -0.5090(2) 0.0762(17) Uani 1 1 d .
C60 C -0.1058(5) -0.4562(4) -0.4985(2) 0.0730(16) Uani 1 1 d .
H60 H -0.0474 -0.4467 -0.5059 0.088 Uiso 1 1 calc R
C61 C -0.1249(5) -0.3808(4) -0.4766(3) 0.0794(17) Uani 1 1 d .
H61 H -0.0785 -0.3252 -0.4709 0.095 Uiso 1 1 calc R
C62 C -0.2027(6) -0.3889(4) -0.4652(3) 0.090(2) Uani 1 1 d .
C63 C -0.2722(6) -0.4783(6) -0.4740(4) 0.108(3) Uani 1 1 d .
H63 H -0.3290 -0.4873 -0.4648 0.129 Uiso 1 1 calc R
C64 C -0.2546(6) -0.5528(5) -0.4966(3) 0.100(3) Uani 1 1 d .
H64 H -0.3011 -0.6084 -0.5027 0.119 Uiso 1 1 calc R
C65 C -0.1961(5) -0.9927(5) -0.4123(3) 0.0777(18) Uani 1 1 d .
C66 C -0.0795(10) -0.3676(7) -0.6686(3) 0.125(4) Uani 1 1 d .
C67 C -0.1115(7) -1.1233(6) -0.6774(4) 0.107(3) Uani 1 1 d D
C68 C -0.2260(7) -0.3104(7) -0.4446(3) 0.105(3) Uani 1 1 d .
C69 C 0.3223(4) -1.2504(4) -0.2664(2) 0.0705(15) Uani 1 1 d .
C70 C 0.3043(5) -1.3208(4) -0.2477(2) 0.0730(16) Uani 1 1 d .
C71 C 0.2225(5) -1.3496(4) -0.2353(2) 0.0737(16) Uani 1 1 d .
H71 H 0.2084 -1.4006 -0.2221 0.088 Uiso 1 1 calc R
C72 C 0.1566(4) -1.3111(4) -0.2401(2) 0.0668(14) Uani 1 1 d .
C73 C 0.1741(4) -1.2417(4) -0.2591(2) 0.0639(14) Uani 1 1 d .
C74 C 0.2576(4) -1.2117(4) -0.2708(2) 0.0722(16) Uani 1 1 d .
H74 H 0.2725 -1.1598 -0.2831 0.087 Uiso 1 1 calc R
C75 C 0.1045(4) -1.2029(4) -0.2704(2) 0.0625(14) Uani 1 1 d .
C76 C 0.0146(4) -1.2592(4) -0.3004(2) 0.0692(15) Uani 1 1 d .
H76 H 0.0006 -1.3190 -0.3100 0.083 Uiso 1 1 calc R
C77 C -0.0476(5) -1.2234(4) -0.3141(3) 0.0729(16) Uani 1 1 d .
H77 H -0.1068 -1.2563 -0.3344 0.087 Uiso 1 1 calc R
C78 C -0.0187(4) -1.1276(4) -0.2955(3) 0.0776(18) Uani 1 1 d .
C79 C 0.0677(4) -1.0735(4) -0.2665(3) 0.0742(16) Uani 1 1 d .
H79 H 0.0818 -1.0138 -0.2561 0.089 Uiso 1 1 calc R
C80 C 0.1301(4) -1.1112(4) -0.2543(3) 0.0737(16) Uani 1 1 d .
H80 H 0.1902 -1.0776 -0.2353 0.088 Uiso 1 1 calc R
C81 C 0.3703(5) -1.3643(5) -0.2388(2) 0.0748(16) Uani 1 1 d U
C82 C 0.3348(7) -1.4637(6) -0.2559(3) 0.104(2) Uani 1 1 d .
H82 H 0.2726 -1.4949 -0.2729 0.124 Uiso 1 1 calc R
C83 C 0.3942(7) -1.5043(7) -0.2460(3) 0.111(3) Uani 1 1 d U
H83 H 0.3758 -1.5647 -0.2560 0.133 Uiso 1 1 calc R
C84 C 0.4873(6) -1.4519(5) -0.2194(3) 0.0823(18) Uani 1 1 d U
C85 C 0.5141(9) -1.3684(8) -0.1973(4) 0.130(4) Uani 1 1 d .
H85 H 0.5723 -1.3423 -0.1749 0.156 Uiso 1 1 calc R
C86 C 0.4568(8) -1.3180(7) -0.2068(4) 0.113(3) Uani 1 1 d U
H86 H 0.4759 -1.2589 -0.1927 0.135 Uiso 1 1 calc R
C87 C 0.0747(4) -1.3421(4) -0.2218(2) 0.0696(15) Uani 1 1 d .
C88 C 0.0193(4) -1.4353(4) -0.2365(2) 0.0712(15) Uani 1 1 d .
H88 H 0.0372 -1.4718 -0.2574 0.085 Uiso 1 1 calc R
C89 C -0.0576(5) -1.4672(4) -0.2194(2) 0.0807(18) Uani 1 1 d .
H89 H -0.0959 -1.5264 -0.2277 0.097 Uiso 1 1 calc R
C90 C -0.0780(5) -1.4048(5) -0.1874(3) 0.0837(19) Uani 1 1 d .
C91 C -0.0209(5) -1.3119(4) -0.1712(3) 0.086(2) Uani 1 1 d .
H91 H -0.0357 -1.2754 -0.1486 0.103 Uiso 1 1 calc R
C92 C 0.0523(5) -1.2826(4) -0.1902(2) 0.0784(17) Uani 1 1 d .
H92 H 0.0893 -1.2231 -0.1830 0.094 Uiso 1 1 calc R
C93 C 0.4063(4) -1.2189(4) -0.2838(2) 0.0704(15) Uani 1 1 d .
C94 C 0.4279(6) -1.2813(6) -0.3146(3) 0.107(3) Uani 1 1 d .
H94 H 0.3918 -1.3409 -0.3212 0.128 Uiso 1 1 calc R
C95 C 0.5014(6) -1.2495(7) -0.3331(3) 0.112(3) Uani 1 1 d U
H95 H 0.5165 -1.2862 -0.3554 0.134 Uiso 1 1 calc R
C96 C 0.5595(4) -1.1572(4) -0.3186(3) 0.0727(16) Uani 1 1 d U
C97 C 0.5501(9) -1.1085(10) -0.2787(4) 0.194(8) Uani 1 1 d U
H97 H 0.5967 -1.0549 -0.2628 0.233 Uiso 1 1 calc R
C98 C 0.4705(8) -1.1413(9) -0.2633(4) 0.166(6) Uani 1 1 d .
H98 H 0.4604 -1.1079 -0.2371 0.199 Uiso 1 1 calc R
C99 C -0.0894(5) -1.0911(6) -0.3120(3) 0.092(3) Uani 1 1 d .
C100 C 0.5491(7) -1.5013(6) -0.2101(4) 0.109(3) Uani 1 1 d .
C101 C -0.1665(6) -1.4393(5) -0.1710(3) 0.099(3) Uani 1 1 d .
C102 C 0.6392(4) -1.1279(4) -0.3387(3) 0.0769(17) Uani 1 1 d U
C103 C -0.0736(8) -0.7407(8) -0.1974(5) 0.077(3) Uani 0.50 1 d PD
C104 C 0.0117(10) -0.7062(11) -0.1615(4) 0.100(5) Uani 0.50 1 d PD
H104 H 0.0611 -0.7226 -0.1679 0.120 Uiso 0.50 1 calc PR
C105 C 0.0290(13) -0.6460(13) -0.1145(6) 0.115(6) Uani 0.50 1 d PD
H105 H 0.0881 -0.6254 -0.0928 0.138 Uiso 0.50 1 calc PR
C106 C -0.0413(11) -0.6195(13) -0.1020(7) 0.116(6) Uani 0.50 1 d PDU
C107 C -0.1148(12) -0.6385(11) -0.1426(6) 0.110(5) Uani 0.50 1 d PD
H107 H -0.1558 -0.6088 -0.1399 0.132 Uiso 0.50 1 calc PR
C108 C -0.1363(13) -0.6993(11) -0.1890(6) 0.114(6) Uani 0.50 1 d PD
H108 H -0.1911 -0.7105 -0.2129 0.137 Uiso 0.50 1 calc PR
C109 C -0.0905(11) -0.8107(9) -0.2437(4) 0.072(4) Uani 0.50 1 d PD
C110 C -0.0248(13) -0.5552(15) -0.0545(8) 0.115(6) Uani 0.50 1 d PDU

loop_
_atom_site_aniso_label
_atom_site_aniso_U_11
_atom_site_aniso_U_22
_atom_site_aniso_U_33
_atom_site_aniso_U_23
_atom_site_aniso_U_13
_atom_site_aniso_U_12
Zn1 0.1182(7) 0.0772(6) 0.0919(6) 0.0511(4) 0.0727(5) 0.0681(5)
O1 0.123(4) 0.073(3) 0.101(3) 0.053(2) 0.067(3) 0.056(3)
C1 0.110(5) 0.053(4) 0.068(3) 0.026(3) 0.038(3) 0.043(3)
O32 0.118(10) 0.191(18) 0.165(13) -0.053(12) 0.012(10) 0.062(10)
Zn2 0.1529(10) 0.0944(8) 0.0913(6) 0.0469(5) 0.0614(6) 0.0730(7)
O2 0.135(5) 0.103(4) 0.094(4) 0.052(3) 0.040(3) 0.025(3)
C2 0.130(5) 0.052(4) 0.071(4) 0.022(3) 0.039(4) 0.049(3)
Zn3 0.299(2) 0.1003(10) 0.0925(7) 0.0387(6) 0.0362(10) 0.1380(12)
O3 0.277(12) 0.187(9) 0.202(10) 0.150(8) 0.117(9) 0.130(8)
C3 0.142(6) 0.064(4) 0.058(3) 0.024(3) 0.025(4) 0.049(4)
Zn4 0.1368(8) 0.0589(6) 0.0861(6) 0.0222(4) 0.0500(5) 0.0577(5)
O4 0.279(11) 0.175(8) 0.147(6) 0.103(6) 0.067(7) 0.150(8)
C4 0.116(5) 0.060(4) 0.078(4) 0.030(3) 0.034(4) 0.041(3)
Zn5 0.0805(5) 0.0676(6) 0.0888(5) 0.0181(4) 0.0416(4) 0.0446(4)
O5 0.172(6) 0.082(4) 0.104(4) 0.009(3) 0.062(4) 0.058(4)
C5 0.096(4) 0.052(4) 0.063(3) 0.019(2) 0.030(3) 0.038(3)
Zn6 0.1026(6) 0.0539(5) 0.1464(8) 0.0406(5) 0.0843(6) 0.0487(4)
O6 0.211(7) 0.084(4) 0.106(4) 0.026(3) 0.040(4) 0.094(5)
C6 0.111(5) 0.056(4) 0.064(3) 0.028(3) 0.040(3) 0.045(3)
O7 0.132(4) 0.097(4) 0.132(4) 0.059(3) 0.084(4) 0.075(3)
C7 0.110(5) 0.052(4) 0.081(4) 0.028(3) 0.049(4) 0.045(3)
O8 0.102(3) 0.063(3) 0.132(4) 0.037(2) 0.058(3) 0.045(2)
C8 0.102(4) 0.061(4) 0.082(4) 0.033(3) 0.037(3) 0.042(3)
O9 0.154(5) 0.079(3) 0.086(3) 0.030(2) 0.077(3) 0.035(3)
C9 0.094(4) 0.067(4) 0.089(4) 0.031(3) 0.047(4) 0.036(3)
O10 0.145(4) 0.072(3) 0.091(3) 0.038(2) 0.060(3) 0.076(3)
C10 0.102(5) 0.064(4) 0.079(4) 0.033(3) 0.040(4) 0.039(3)
O11 0.292(12) 0.101(5) 0.092(4) 0.038(4) 0.033(6) -0.034(6)
C11 0.117(5) 0.086(5) 0.078(4) 0.047(4) 0.041(4) 0.033(4)
O12 0.242(10) 0.106(6) 0.122(5) 0.053(4) 0.058(6) 0.075(6)
C12 0.110(5) 0.067(4) 0.075(4) 0.027(3) 0.030(4) 0.034(3)
O13 0.177(6) 0.069(4) 0.181(6) 0.044(4) 0.106(5) 0.072(4)
C13 0.160(7) 0.060(4) 0.064(4) 0.026(3) 0.031(4) 0.052(4)
O14 0.169(6) 0.110(6) 0.160(6) -0.050(5) 0.076(5) 0.032(4)
C14 0.182(9) 0.081(6) 0.085(5) 0.044(4) 0.029(5) 0.069(5)
O15 0.126(5) 0.106(5) 0.161(6) -0.005(4) 0.052(4) 0.072(4)
C15 0.202(11) 0.106(8) 0.098(6) 0.034(5) 0.022(6) 0.083(7)
O16 0.188(7) 0.096(6) 0.215(8) 0.062(5) 0.084(6) 0.105(5)
C16 0.181(9) 0.098(6) 0.061(4) 0.030(4) 0.036(5) 0.043(6)
O17 0.100(3) 0.083(4) 0.159(5) 0.061(3) 0.066(3) 0.061(3)
C17 0.180(9) 0.084(6) 0.099(5) 0.043(4) 0.058(6) 0.072(6)
O18 0.078(3) 0.111(5) 0.165(5) 0.059(4) 0.027(3) 0.051(3)
C18 0.175(8) 0.092(6) 0.070(4) 0.039(4) 0.048(5) 0.063(5)
O19 0.167(7) 0.170(7) 0.143(6) 0.096(5) 0.058(5) 0.098(6)
C19 0.117(5) 0.063(4) 0.074(4) 0.030(3) 0.044(4) 0.043(4)
O20 0.209(8) 0.145(8) 0.168(7) 0.081(5) 0.079(6) 0.109(6)
C20 0.107(5) 0.055(4) 0.063(3) 0.022(3) 0.037(3) 0.032(3)
O21 0.160(5) 0.093(4) 0.124(4) 0.058(3) 0.110(4) 0.073(3)
C21 0.109(5) 0.055(4) 0.068(4) 0.023(3) 0.029(3) 0.027(3)
O22 0.157(5) 0.089(4) 0.182(6) 0.065(4) 0.131(5) 0.064(4)
C22 0.131(6) 0.056(4) 0.070(4) 0.025(3) 0.045(4) 0.051(4)
O23 0.110(4) 0.098(4) 0.136(4) 0.055(3) 0.088(3) 0.055(3)
C23 0.136(8) 0.081(6) 0.132(7) 0.006(5) 0.007(6) 0.057(5)
O24 0.075(3) 0.104(4) 0.137(4) 0.012(3) 0.061(3) 0.038(2)
C24 0.135(7) 0.070(6) 0.140(7) -0.001(4) 0.015(6) 0.061(5)
O25 0.077(4) 0.047(4) 0.052(4) 0.003(3) 0.049(3) 0.023(3)
C25 0.106(4) 0.051(4) 0.066(3) 0.025(2) 0.038(3) 0.039(3)
O26 0.087(5) 0.045(5) 0.108(6) 0.027(4) 0.059(5) 0.025(3)
C26 0.097(4) 0.059(4) 0.065(3) 0.018(2) 0.038(3) 0.041(3)
O27 0.110(9) 0.196(15) 0.173(12) -0.038(11) 0.037(9) 0.040(9)
C27 0.094(4) 0.059(4) 0.080(4) 0.027(3) 0.045(3) 0.040(3)
O28 0.080(7) 0.185(13) 0.171(12) -0.013(10) 0.056(8) 0.039(7)
C28 0.090(4) 0.061(4) 0.085(4) 0.034(3) 0.050(3) 0.042(3)
O29 0.133(9) 0.126(10) 0.102(7) -0.037(7) 0.013(7) 0.090(8)
C29 0.131(6) 0.071(5) 0.125(6) 0.049(4) 0.084(5) 0.063(4)
O30 0.190(16) 0.215(19) 0.110(10) 0.020(10) 0.052(10) 0.101(14)
C30 0.131(6) 0.061(4) 0.113(5) 0.043(4) 0.075(5) 0.046(4)
O31 0.088(7) 0.060(7) 0.234(14) -0.002(7) 0.076(8) 0.029(5)
C31 0.097(4) 0.083(5) 0.071(4) 0.035(3) 0.045(4) 0.032(3)
C32 0.35(2) 0.121(10) 0.084(6) 0.048(6) 0.049(9) 0.140(13)
C33 0.151(8) 0.069(5) 0.074(4) 0.019(3) 0.046(5) 0.048(5)
C34 0.096(4) 0.078(5) 0.090(4) 0.033(3) 0.047(4) 0.053(4)
C35 0.129(5) 0.068(4) 0.075(4) 0.027(3) 0.058(4) 0.067(4)
C36 0.100(4) 0.061(4) 0.065(3) 0.017(3) 0.046(3) 0.048(3)
C37 0.106(5) 0.069(4) 0.077(4) 0.019(3) 0.048(4) 0.053(3)
C38 0.103(4) 0.066(4) 0.061(3) 0.022(3) 0.044(3) 0.042(3)
C39 0.095(4) 0.061(4) 0.081(4) 0.027(3) 0.051(3) 0.044(3)
C40 0.114(5) 0.048(4) 0.082(4) 0.022(3) 0.053(4) 0.044(3)
C41 0.124(5) 0.049(4) 0.084(4) 0.020(3) 0.059(4) 0.048(3)
C42 0.135(6) 0.072(5) 0.075(4) 0.022(3) 0.053(4) 0.056(4)
C43 0.123(5) 0.057(4) 0.093(5) 0.024(3) 0.057(4) 0.050(3)
C44 0.110(5) 0.062(4) 0.071(4) 0.016(3) 0.046(3) 0.053(3)
C45 0.111(5) 0.077(5) 0.079(4) 0.032(3) 0.041(4) 0.050(4)
C46 0.124(6) 0.072(5) 0.085(4) 0.020(3) 0.049(4) 0.045(4)
C47 0.108(5) 0.057(4) 0.062(3) 0.016(3) 0.027(3) 0.035(3)
C48 0.124(6) 0.073(5) 0.076(4) 0.026(3) 0.054(4) 0.041(4)
C49 0.154(8) 0.068(5) 0.084(5) 0.008(3) 0.065(5) 0.005(4)
C50 0.164(8) 0.058(5) 0.074(4) 0.022(3) 0.033(5) 0.031(5)
C51 0.136(7) 0.095(6) 0.087(5) 0.047(4) 0.010(5) 0.032(5)
C52 0.115(6) 0.089(6) 0.088(5) 0.042(4) 0.020(4) 0.026(4)
C53 0.105(5) 0.060(4) 0.072(4) 0.014(3) 0.051(3) 0.042(3)
C54 0.102(5) 0.065(4) 0.095(4) 0.027(3) 0.055(4) 0.052(3)
C55 0.101(4) 0.060(4) 0.103(5) 0.031(3) 0.067(4) 0.046(3)
C56 0.104(5) 0.065(4) 0.110(5) 0.022(4) 0.074(4) 0.044(4)
C57 0.124(6) 0.070(5) 0.079(4) -0.012(3) 0.042(4) 0.032(4)
C58 0.129(6) 0.100(6) 0.078(4) 0.009(4) 0.044(4) 0.061(5)
C59 0.113(5) 0.065(4) 0.089(4) 0.036(3) 0.057(4) 0.056(3)
C60 0.104(4) 0.063(4) 0.083(4) 0.034(3) 0.045(3) 0.052(3)
C61 0.103(5) 0.057(4) 0.094(4) 0.022(3) 0.024(4) 0.047(3)
C62 0.121(6) 0.052(4) 0.126(6) 0.023(3) 0.055(5) 0.052(4)
C63 0.119(6) 0.102(6) 0.144(7) 0.031(5) 0.081(6) 0.065(5)
C64 0.123(6) 0.055(4) 0.160(7) 0.030(4) 0.090(6) 0.050(4)
C65 0.091(4) 0.083(5) 0.094(4) 0.032(3) 0.060(4) 0.052(3)
C66 0.169(10) 0.092(7) 0.069(5) 0.023(4) 0.019(6) -0.008(7)
C67 0.139(7) 0.099(7) 0.122(7) 0.031(5) 0.095(6) 0.060(6)
C68 0.122(6) 0.109(8) 0.132(7) 0.035(5) 0.057(6) 0.085(6)
C69 0.075(4) 0.069(4) 0.086(4) 0.019(3) 0.041(3) 0.036(3)
C70 0.092(4) 0.084(4) 0.075(4) 0.035(3) 0.043(3) 0.054(3)
C71 0.097(4) 0.089(5) 0.068(3) 0.037(3) 0.045(3) 0.055(3)
C72 0.080(4) 0.079(4) 0.065(3) 0.030(3) 0.046(3) 0.040(3)
C73 0.078(3) 0.066(4) 0.073(3) 0.025(3) 0.043(3) 0.040(3)
C74 0.079(4) 0.070(4) 0.099(4) 0.036(3) 0.049(3) 0.045(3)
C75 0.075(3) 0.071(4) 0.074(3) 0.034(3) 0.051(3) 0.044(3)
C76 0.082(4) 0.056(4) 0.088(4) 0.024(3) 0.048(3) 0.031(3)
C77 0.083(4) 0.062(4) 0.103(4) 0.031(3) 0.050(4) 0.043(3)
C78 0.078(4) 0.073(4) 0.117(5) 0.045(3) 0.060(4) 0.043(3)
C79 0.071(4) 0.060(4) 0.106(5) 0.021(3) 0.038(3) 0.032(3)
C80 0.076(4) 0.064(4) 0.102(4) 0.027(3) 0.045(3) 0.036(3)
C81 0.080(4) 0.095(5) 0.075(4) 0.031(3) 0.029(3) 0.053(3)
C82 0.144(7) 0.107(7) 0.091(5) 0.049(4) 0.050(5) 0.063(5)
C83 0.149(8) 0.125(7) 0.098(5) 0.060(5) 0.042(5) 0.080(6)
C84 0.105(5) 0.086(5) 0.081(4) 0.032(3) 0.021(4) 0.061(4)
C85 0.166(9) 0.149(10) 0.103(6) 0.046(6) 0.002(6) 0.102(8)
C86 0.147(8) 0.113(7) 0.116(6) 0.033(5) 0.036(6) 0.089(6)
C87 0.083(4) 0.087(4) 0.071(3) 0.037(3) 0.051(3) 0.048(3)
C88 0.084(4) 0.080(4) 0.074(4) 0.027(3) 0.049(3) 0.042(3)
C89 0.113(5) 0.069(4) 0.085(4) 0.033(3) 0.061(4) 0.039(3)
C90 0.100(5) 0.089(5) 0.092(4) 0.036(3) 0.067(4) 0.044(4)
C91 0.124(5) 0.071(4) 0.099(5) 0.031(3) 0.083(4) 0.048(4)
C92 0.106(5) 0.065(4) 0.091(4) 0.031(3) 0.062(4) 0.041(3)
C93 0.077(4) 0.060(4) 0.093(4) 0.023(3) 0.046(3) 0.033(3)
C94 0.123(6) 0.110(7) 0.115(6) 0.046(5) 0.069(5) 0.049(5)
C95 0.118(6) 0.134(8) 0.121(6) 0.045(5) 0.069(5) 0.067(5)
C96 0.073(3) 0.064(4) 0.113(5) 0.032(3) 0.050(3) 0.046(3)
C97 0.154(9) 0.230(14) 0.112(7) -0.005(8) 0.091(7) -0.058(9)
C98 0.142(8) 0.210(13) 0.100(6) 0.014(7) 0.084(6) -0.015(8)
C99 0.089(5) 0.103(6) 0.141(6) 0.075(5) 0.074(5) 0.068(4)
C100 0.103(6) 0.078(6) 0.167(9) 0.038(5) 0.064(6) 0.039(4)
C101 0.136(6) 0.086(6) 0.126(6) 0.051(4) 0.101(5) 0.058(4)
C102 0.078(4) 0.056(4) 0.123(5) 0.029(3) 0.055(4) 0.038(3)
C103 0.068(7) 0.064(8) 0.111(10) 0.015(6) 0.036(7) 0.033(5)
C104 0.109(11) 0.152(15) 0.063(8) 0.043(8) 0.046(8) 0.057(10)
C105 0.131(14) 0.132(16) 0.089(10) -0.005(9) 0.050(10) 0.052(11)
C106 0.087(9) 0.116(12) 0.130(12) -0.032(9) 0.019(9) 0.037(8)
C107 0.133(14) 0.100(13) 0.125(14) 0.021(10) 0.068(12) 0.059(10)
C108 0.174(17) 0.095(13) 0.118(12) 0.027(9) 0.087(13) 0.076(11)
C109 0.118(11) 0.081(10) 0.056(6) 0.021(6) 0.039(7) 0.076(9)
C110 0.096(10) 0.112(13) 0.122(12) -0.017(10) 0.032(10) 0.028(8)

loop_
_atom_type_symbol
_atom_type_description
_atom_type_scat_dispersion_real
_atom_type_scat_dispersion_imag
_atom_type_scat_source
C C 0.0181 0.0091 'International Tables Vol C Tables 4.2.6.8 and 6.1.1.4'
H H 0.0000 0.0000 'International Tables Vol C Tables 4.2.6.8 and 6.1.1.4'
O O 0.0492 0.0322 'International Tables Vol C Tables 4.2.6.8 and 6.1.1.4'
Zn Zn -1.5491 0.6778 'International Tables Vol C Tables 4.2.6.8 and 6.1.1.4'

loop_
_geom_angle_atom_site_label_1
_geom_angle_atom_site_label_2
_geom_angle_atom_site_label_3
_geom_angle
_geom_angle_site_symmetry_1
_geom_angle_site_symmetry_3
O1 Zn1 O21 105.1(2) . 2_535
O1 Zn1 O19 113.3(3) . 2_635
O21 Zn1 O19 93.4(3) 2_535 2_635
O1 Zn1 O7 120.8(2) . 1_545
O21 Zn1 O7 105.3(2) 2_535 1_545
O19 Zn1 O7 114.1(3) 2_635 1_545
C31 O1 Zn1 120.9(4) . .
C7 C1 C2 116.3(5) . .
C7 C1 C6 117.7(5) . .
C2 C1 C6 126.0(5) . .
O2 Zn2 O30 176.6(6) . .
O2 Zn2 O20 96.5(3) . 2_635
O30 Zn2 O20 86.9(6) . 2_635
O2 Zn2 O22 91.7(3) . 2_535
O30 Zn2 O22 85.1(6) . 2_535
O20 Zn2 O22 141.8(3) 2_635 2_535
O2 Zn2 O29 98.3(4) . .
O30 Zn2 O29 81.6(7) . .
O20 Zn2 O29 104.7(4) 2_635 .
O22 Zn2 O29 111.0(4) 2_535 .
O2 Zn2 C100 94.1(3) . 2_635
O30 Zn2 C100 88.3(6) . 2_635
O20 Zn2 C100 31.8(3) 2_635 2_635
O22 Zn2 C100 110.5(3) 2_535 2_635
O29 Zn2 C100 136.1(4) . 2_635
C31 O2 Zn2 135.8(5) . .
C3 C2 C1 110.5(6) . .
C3 C2 C19 117.4(5) . .
C1 C2 C19 132.1(5) . .
O4 Zn3 O31 106.3(6) 1_545 .
O4 Zn3 O14 106.7(5) 1_545 2_534
O31 Zn3 O14 98.5(5) . 2_534
O4 Zn3 O6 118.0(4) 1_545 .
O31 Zn3 O6 106.9(4) . .
O14 Zn3 O6 118.0(3) 2_534 .
C2 C3 C4 122.3(6) . .
C2 C3 H3 118.8 . .
C4 C3 H3 118.8 . .
O26 Zn4 O12 157.8(4) . 2_544
O26 Zn4 O5 100.0(3) . .
O12 Zn4 O5 87.6(3) 2_544 .
O26 Zn4 O11 93.2(4) . 2_544
O12 Zn4 O11 65.0(4) 2_544 2_544
O5 Zn4 O11 96.8(3) . 2_544
O26 Zn4 O13 86.1(3) . 2_534
O12 Zn4 O13 97.9(3) 2_544 2_534
O5 Zn4 O13 150.0(3) . 2_534
O11 Zn4 O13 112.3(3) 2_544 2_534
O26 Zn4 C66 124.5(5) . 2_544
O12 Zn4 C66 33.7(4) 2_544 2_544
O5 Zn4 C66 92.5(3) . 2_544
O11 Zn4 C66 31.4(4) 2_544 2_544
O13 Zn4 C66 108.4(3) 2_534 2_544
O26 Zn4 O14 101.2(3) . 2_534
O12 Zn4 O14 98.9(4) 2_544 2_534
O5 Zn4 O14 94.7(3) . 2_534
O11 Zn4 O14 159.7(3) 2_544 2_534
O13 Zn4 O14 55.3(3) 2_534 2_534
C66 Zn4 O14 131.6(5) 2_544 2_534
C32 O4 Zn3 126.6(10) . 1_565
C13 C4 C5 114.0(6) . .
C13 C4 C3 118.7(6) . .
C5 C4 C3 127.3(5) . .
O9 Zn5 O17 112.3(3) . .
O9 Zn5 O23 104.2(3) . 1_455
O17 Zn5 O23 119.4(2) . 1_455
O9 Zn5 O25 110.0(3) . .
O17 Zn5 O25 110.7(3) . .
O23 Zn5 O25 99.2(2) 1_455 .
C33 O5 Zn4 148.4(5) . .
C6 C5 C4 111.8(6) . .
C6 C5 C25 118.7(5) . .
C4 C5 C25 129.5(5) . .
O10 Zn6 O24 106.8(2) . 1_455
O10 Zn6 O18 103.3(3) . .
O24 Zn6 O18 95.7(3) 1_455 .
O10 Zn6 O15 139.7(2) . 1_545
O24 Zn6 O15 100.6(2) 1_455 1_545
O18 Zn6 O15 102.8(3) . 1_545
O10 Zn6 O16 95.6(2) . 1_545
O24 Zn6 O16 154.5(3) 1_455 1_545
O18 Zn6 O16 90.6(3) . 1_545
O15 Zn6 O16 53.9(3) 1_545 1_545
O10 Zn6 O32 84.4(6) . .
O24 Zn6 O32 85.9(4) 1_455 .
O18 Zn6 O32 171.3(6) . .
O15 Zn6 O32 68.5(6) 1_545 .
O16 Zn6 O32 84.4(4) 1_545 .
C33 O6 Zn3 128.0(7) . .
C5 C6 C1 121.9(5) . .
C5 C6 H6 119.1 . .
C1 C6 H6 119.1 . .
C34 O7 Zn1 124.0(5) . 1_565
C1 C7 C8 121.1(6) . .
C1 C7 C12 112.1(6) . .
C8 C7 C12 126.8(5) . .
C9 C8 C7 116.7(7) . .
C9 C8 H8 121.7 . .
C7 C8 H8 121.7 . .
C65 O9 Zn5 132.2(5) . .
C8 C9 C10 116.4(7) . .
C8 C9 H9 121.8 . .
C10 C9 H9 121.8 . .
C65 O10 Zn6 134.5(4) . .
C31 C10 C9 116.3(6) . .
C31 C10 C11 116.8(7) . .
C9 C10 C11 126.9(5) . .
C66 O11 Zn4 77.1(9) . 2_544
C12 C11 C10 118.8(7) . .
C12 C11 H11 120.6 . .
C10 C11 H11 120.6 . .
C66 O12 Zn4 86.5(7) . 2_544
C11 C12 C7 114.4(7) . .
C11 C12 H12 122.8 . .
C7 C12 H12 122.8 . .
C67 O13 Zn4 98.1(7) . 2_534
C4 C13 C14 122.1(8) . .
C4 C13 C18 115.3(7) . .
C14 C13 C18 122.5(6) . .
C67 O14 Zn3 160.5(6) . 2_534
C67 O14 Zn4 89.2(7) . 2_534
Zn3 O14 Zn4 107.2(3) 2_534 2_534
C15 C14 C13 118.7(10) . .
C15 C14 H14 120.7 . .
C13 C14 H14 120.7 . .
C68 O15 Zn6 97.6(6) . 1_565
C14 C15 C16 115.0(10) . .
C14 C15 H15 122.5 . .
C16 C15 H15 122.5 . .
C68 O16 Zn6 94.6(6) . 1_565
C15 C16 C17 127.7(8) . .
C15 C16 C32 111.5(13) . .
C17 C16 C32 120.8(12) . .
C99 O17 Zn5 111.0(5) . .
C18 C17 C16 114.9(9) . .
C18 C17 H17 122.6 . .
C16 C17 H17 122.6 . .
C99 O18 Zn6 150.9(5) . .
C17 C18 C13 121.2(9) . .
C17 C18 H18 119.4 . .
C13 C18 H18 119.4 . .
C100 O19 Zn1 146.1(7) . 2_635
C24 C19 C20 111.8(7) . .
C24 C19 C2 123.7(7) . .
C20 C19 C2 124.4(6) . .
C100 O20 Zn2 96.6(7) . 2_635
C19 C20 C21 123.9(6) . .
C19 C20 H20 118.1 . .
C21 C20 H20 118.1 . .
C101 O21 Zn1 117.7(5) . 2_535
C22 C21 C20 123.0(7) . .
C22 C21 H21 118.5 . .
C20 C21 H21 118.5 . .
C101 O22 Zn2 136.5(5) . 2_535
C21 C22 C23 114.6(7) . .
C21 C22 C33 122.0(8) . .
C23 C22 C33 122.8(7) . .
C102 O23 Zn5 140.2(4) . 1_655
C22 C23 C24 123.5(8) . .
C22 C23 H23 118.2 . .
C24 C23 H23 118.2 . .
C102 O24 Zn6 129.9(5) . 1_655
C19 C24 C23 123.0(9) . .
C19 C24 H24 118.5 . .
C23 C24 H24 118.5 . .
C109 O25 Zn5 118.4(6) . .
C30 C25 C26 112.5(5) . .
C30 C25 C5 123.8(5) . .
C26 C25 C5 123.6(5) . .
C109 O26 Zn4 148.6(9) . .
C25 C26 C27 121.7(5) . .
C25 C26 H26 119.1 . .
C27 C26 H26 119.1 . .
C110 O27 O28 119(2) . 2_545
C28 C27 C26 125.9(5) . .
C28 C27 H27 117.1 . .
C26 C27 H27 117.1 . .
C110 O28 O27 128.9(18) . 2_545
C29 C28 C27 110.8(5) . .
C29 C28 C34 124.4(5) . .
C27 C28 C34 124.7(5) . .
C28 C29 C30 123.7(6) . .
C28 C29 H29 118.1 . .
C30 C29 H29 118.1 . .
C25 C30 C29 125.3(6) . .
C25 C30 H30 117.3 . .
C29 C30 H30 117.3 . .
O2 C31 O1 135.6(6) . .
O2 C31 C10 111.9(7) . .
O1 C31 C10 112.4(6) . .
O4 C32 O3 128.1(10) . .
O4 C32 C16 116.7(17) . .
O3 C32 C16 115.2(15) . .
O6 C33 O5 118.8(8) . .
O6 C33 C22 122.2(9) . .
O5 C33 C22 119.0(8) . .
O8 C34 O7 116.7(6) . .
O8 C34 C28 124.6(6) . .
O7 C34 C28 118.7(6) . .
C36 C35 C41 116.4(5) . .
C36 C35 C40 125.5(5) . .
C41 C35 C40 117.9(5) . .
C37 C36 C35 110.3(5) . .
C37 C36 C53 120.3(5) . .
C35 C36 C53 129.4(5) . .
C36 C37 C38 125.1(5) . .
C36 C37 H37 117.4 . .
C38 C37 H37 117.4 . .
C47 C38 C39 113.5(5) . .
C47 C38 C37 121.9(5) . .
C39 C38 C37 124.5(5) . .
C40 C39 C38 109.3(5) . .
C40 C39 C59 120.7(5) . .
C38 C39 C59 129.8(5) . .
C39 C40 C35 124.9(5) . .
C39 C40 H40 117.6 . .
C35 C40 H40 117.6 . .
C35 C41 C46 109.9(6) . .
C35 C41 C42 123.5(6) . .
C46 C41 C42 126.6(6) . .
C43 C42 C41 118.9(7) . .
C43 C42 H42 120.6 . .
C41 C42 H42 120.6 . .
C42 C43 C44 113.4(7) . .
C42 C43 H43 123.3 . .
C44 C43 H43 123.3 . .
C65 C44 C43 113.5(6) . .
C65 C44 C45 117.6(6) . .
C43 C44 C45 128.8(5) . .
C46 C45 C44 116.6(7) . .
C46 C45 H45 121.7 . .
C44 C45 H45 121.7 . .
C45 C46 C41 115.6(7) . .
C45 C46 H46 122.2 . .
C41 C46 H46 122.2 . .
C48 C47 C38 119.9(6) . .
C48 C47 C52 122.4(6) . .
C38 C47 C52 117.6(6) . .
C49 C48 C47 118.4(8) . .
C49 C48 H48 120.8 . .
C47 C48 H48 120.8 . .
C48 C49 C50 117.4(8) . .
C48 C49 H49 121.3 . .
C50 C49 H49 121.3 . .
C51 C50 C49 124.0(7) . .
C51 C50 C66 115.3(11) . .
C49 C50 C66 120.7(10) . .
C52 C51 C50 118.9(10) . .
C52 C51 H51 120.6 . .
C50 C51 H51 120.6 . .
C51 C52 C47 118.9(9) . .
C51 C52 H52 120.6 . .
C47 C52 H52 120.6 . .
C54 C53 C58 115.9(6) . .
C54 C53 C36 119.6(6) . .
C58 C53 C36 124.4(6) . .
C53 C54 C55 117.4(7) . .
C53 C54 H54 121.3 . .
C55 C54 H54 121.3 . .
C56 C55 C54 127.4(6) . .
C56 C55 H55 116.3 . .
C54 C55 H55 116.3 . .
C57 C56 C55 117.0(6) . .
C57 C56 C67 116.8(7) . .
C55 C56 C67 126.1(7) . .
C56 C57 C58 116.5(7) . .
C56 C57 H57 121.8 . .
C58 C57 H57 121.8 . .
C53 C58 C57 125.6(7) . .
C53 C58 H58 117.2 . .
C57 C58 H58 117.2 . .
C64 C59 C60 115.7(5) . .
C64 C59 C39 120.4(6) . .
C60 C59 C39 124.0(5) . .
C59 C60 C61 122.9(6) . .
C59 C60 H60 118.6 . .
C61 C60 H60 118.6 . .
C62 C61 C60 122.0(7) . .
C62 C61 H61 119.0 . .
C60 C61 H61 119.0 . .
C61 C62 C63 116.6(6) . .
C61 C62 C68 122.9(7) . .
C63 C62 C68 120.6(7) . .
C64 C63 C62 121.6(7) . .
C64 C63 H63 119.2 . .
C62 C63 H63 119.2 . .
C59 C64 C63 121.2(7) . .
C59 C64 H64 119.4 . .
C63 C64 H64 119.4 . .
O10 C65 O9 135.6(6) . .
O10 C65 C44 117.0(6) . .
O9 C65 C44 107.3(6) . .
O11 C66 O12 131.3(11) . .
O11 C66 C50 111.5(14) . .
O12 C66 C50 117.1(11) . .
O11 C66 Zn4 71.5(6) . 2_544
O12 C66 Zn4 59.8(6) . 2_544
C50 C66 Zn4 174.7(8) . 2_544
O13 C67 O14 117.3(8) . .
O13 C67 C56 115.2(9) . .
O14 C67 C56 127.1(10) . .
O15 C68 O16 113.3(8) . .
O15 C68 C62 125.4(9) . .
O16 C68 C62 121.1(8) . .
C70 C69 C74 118.0(5) . .
C70 C69 C93 119.5(5) . .
C74 C69 C93 122.4(6) . .
C69 C70 C71 116.4(5) . .
C69 C70 C81 122.6(6) . .
C71 C70 C81 121.0(5) . .
C70 C71 C72 125.7(5) . .
C70 C71 H71 117.1 . .
C72 C71 H71 117.1 . .
C73 C72 C71 117.9(5) . .
C73 C72 C87 120.2(5) . .
C71 C72 C87 121.8(5) . .
C72 C73 C74 116.4(5) . .
C72 C73 C75 121.2(5) . .
C74 C73 C75 122.2(5) . .
C73 C74 C69 125.5(5) . .
C73 C74 H74 117.2 . .
C69 C74 H74 117.2 . .
C80 C75 C76 124.0(5) . .
C80 C75 C73 119.0(5) . .
C76 C75 C73 116.9(5) . .
C77 C76 C75 117.7(6) . .
C77 C76 H76 121.2 . .
C75 C76 H76 121.2 . .
C76 C77 C78 116.6(6) . .
C76 C77 H77 121.7 . .
C78 C77 H77 121.7 . .
C79 C78 C99 119.7(7) . .
C79 C78 C77 125.8(6) . .
C99 C78 C77 114.5(7) . .
C80 C79 C78 116.2(6) . .
C80 C79 H79 121.9 . .
C78 C79 H79 121.9 . .
C79 C80 C75 119.7(6) . .
C79 C80 H80 120.1 . .
C75 C80 H80 120.1 . .
C86 C81 C70 118.2(7) . .
C86 C81 C82 122.1(6) . .
C70 C81 C82 118.3(7) . .
C83 C82 C81 118.5(9) . .
C83 C82 H82 120.8 . .
C81 C82 H82 120.8 . .
C82 C83 C84 117.1(10) . .
C82 C83 H83 121.5 . .
C84 C83 H83 121.5 . .
C85 C84 C83 124.3(8) . .
C85 C84 C100 120.9(8) . .
C83 C84 C100 113.9(8) . .
C84 C85 C86 122.2(10) . .
C84 C85 H85 118.9 . .
C86 C85 H85 118.9 . .
C81 C86 C85 114.1(10) . .
C81 C86 H86 122.9 . .
C85 C86 H86 122.9 . .
C72 C87 C92 119.2(6) . .
C72 C87 C88 116.6(5) . .
C92 C87 C88 124.2(5) . .
C89 C88 C87 118.4(5) . .
C89 C88 H88 120.8 . .
C87 C88 H88 120.8 . .
C88 C89 C90 115.8(6) . .
C88 C89 H89 122.1 . .
C90 C89 H89 122.1 . .
C89 C90 C91 125.9(5) . .
C89 C90 C101 115.7(7) . .
C91 C90 C101 118.4(6) . .
C92 C91 C90 116.2(5) . .
C92 C91 H91 121.9 . .
C90 C91 H91 121.9 . .
C91 C92 C87 119.3(6) . .
C91 C92 H92 120.3 . .
C87 C92 H92 120.3 . .
C98 C93 C69 120.3(6) . .
C98 C93 C94 120.7(8) . .
C69 C93 C94 117.3(6) . .
C95 C94 C93 116.0(8) . .
C95 C94 H94 122.0 . .
C93 C94 H94 122.0 . .
C94 C95 C96 119.8(8) . .
C94 C95 H95 120.1 . .
C96 C95 H95 120.1 . .
C97 C96 C102 121.3(7) . .
C97 C96 C95 119.7(6) . .
C102 C96 C95 116.9(6) . .
C98 C97 C96 116.7(10) . .
C98 C97 H97 121.7 . .
C96 C97 H97 121.7 . .
C93 C98 C97 122.4(10) . .
C93 C98 H98 118.8 . .
C97 C98 H98 118.8 . .
O17 C99 O18 130.2(6) . .
O17 C99 C78 115.0(8) . .
O18 C99 C78 114.8(7) . .
O19 C100 O20 124.1(9) . .
O19 C100 C84 113.6(9) . .
O20 C100 C84 122.3(9) . .
O19 C100 Zn2 72.8(6) . 2_635
O20 C100 Zn2 51.5(5) . 2_635
C84 C100 Zn2 169.8(8) . 2_635
O22 C101 O21 132.1(6) . .
O22 C101 C90 116.3(6) . .
O21 C101 C90 111.6(7) . .
O24 C102 O23 130.0(5) . .
O24 C102 C96 117.3(6) . .
O23 C102 C96 112.8(6) . .
C108 C103 C104 112.8(13) . .
C108 C103 C109 124.6(12) . .
C104 C103 C109 122.4(10) . .
C103 C104 C105 124.9(14) . .
C103 C104 H104 117.6 . .
C105 C104 H104 117.6 . .
C106 C105 C104 121.0(15) . .
C106 C105 H105 119.5 . .
C104 C105 H105 119.5 . .
C107 C106 C105 111.1(14) . .
C107 C106 C110 124.3(15) . .
C105 C106 C110 122.3(14) . .
C106 C107 C108 128.0(15) . .
C106 C107 H107 116.0 . .
C108 C107 H107 116.0 . .
C103 C108 C107 119.2(16) . .
C103 C108 H108 120.4 . .
C107 C108 H108 120.4 . .
O26 C109 O25 114.4(10) . .
O26 C109 C103 124.4(13) . .
O25 C109 C103 121.1(10) . .
O28 C110 O27 112.2(16) . .
O28 C110 C106 116(2) . .
O27 C110 C106 132(2) . .

loop_
_geom_bond_atom_site_label_1
_geom_bond_atom_site_label_2
_geom_bond_distance
_geom_bond_site_symmetry_2
Zn1 O1 1.785(4) .
Zn1 O21 1.894(5) 2_535
Zn1 O19 1.969(9) 2_635
Zn1 O7 2.017(5) 1_545
O1 C31 1.363(9) .
C1 C7 1.366(8) .
C1 C2 1.410(9) .
C1 C6 1.512(9) .
O32 Zn6 2.390(16) .
Zn2 O2 1.875(5) .
Zn2 O30 2.009(16) .
Zn2 O20 2.014(9) 2_635
Zn2 O22 2.052(7) 2_535
Zn2 O29 2.169(10) .
Zn2 C100 2.554(10) 2_635
O2 C31 1.282(9) .
C2 C3 1.316(8) .
C2 C19 1.603(9) .
Zn3 O4 1.798(7) 1_545
Zn3 O31 1.908(11) .
Zn3 O14 2.047(9) 2_534
Zn3 O6 2.077(6) .
O3 C32 1.22(2) .
C3 C4 1.432(10) .
C3 H3 0.9500 .
Zn4 O26 1.962(7) .
Zn4 O12 1.974(8) 2_544
Zn4 O5 2.118(7) .
Zn4 O11 2.219(12) 2_544
Zn4 O13 2.223(6) 2_534
Zn4 C66 2.280(11) 2_544
Zn4 O14 2.359(9) 2_534
O4 C32 1.213(19) .
O4 Zn3 1.798(7) 1_565
C4 C13 1.345(8) .
C4 C5 1.430(9) .
Zn5 O9 1.753(5) .
Zn5 O17 1.924(5) .
Zn5 O23 1.957(5) 1_455
Zn5 O25 2.103(6) .
O5 C33 1.328(11) .
C5 C6 1.249(7) .
C5 C25 1.616(8) .
Zn6 O10 1.836(4) .
Zn6 O24 1.954(4) 1_455
Zn6 O18 1.972(7) .
Zn6 O15 2.231(6) 1_545
Zn6 O16 2.246(7) 1_545
O6 C33 1.210(11) .
C6 H6 0.9500 .
O7 C34 1.299(7) .
O7 Zn1 2.017(5) 1_565
C7 C8 1.425(10) .
C7 C12 1.475(10) .
O8 C34 1.223(8) .
C8 C9 1.280(9) .
C8 H8 0.9500 .
O9 C65 1.334(9) .
C9 C10 1.415(10) .
C9 H9 0.9500 .
O10 C65 1.303(8) .
C10 C31 1.385(9) .
C10 C11 1.436(10) .
O11 C66 1.218(16) .
O11 Zn4 2.219(12) 2_544
C11 C12 1.245(9) .
C11 H11 0.9500 .
O12 C66 1.266(16) .
O12 Zn4 1.974(8) 2_544
C12 H12 0.9500 .
O13 C67 1.202(12) .
O13 Zn4 2.223(6) 2_534
C13 C14 1.365(12) .
C13 C18 1.380(12) .
O14 C67 1.290(12) .
O14 Zn3 2.047(9) 2_534
O14 Zn4 2.359(9) 2_534
C14 C15 1.306(12) .
C14 H14 0.9500 .
O15 C68 1.178(10) .
O15 Zn6 2.231(6) 1_565
C15 C16 1.370(15) .
C15 H15 0.9500 .
O16 C68 1.250(12) .
O16 Zn6 2.246(7) 1_565
C16 C17 1.368(14) .
C16 C32 1.394(13) .
O17 C99 1.321(10) .
C17 C18 1.248(10) .
C17 H17 0.9500 .
O18 C99 1.357(11) .
C18 H18 0.9500 .
O19 C100 1.325(12) .
O19 Zn1 1.969(9) 2_635
C19 C24 1.395(11) .
C19 C20 1.473(10) .
O20 C100 1.356(12) .
O20 Zn2 2.014(9) 2_635
C20 C21 1.497(9) .
C20 H20 0.9500 .
O21 C101 1.360(9) .
O21 Zn1 1.894(5) 2_535
C21 C22 1.337(10) .
C21 H21 0.9500 .
O22 C101 1.300(10) .
O22 Zn2 2.052(7) 2_535
C22 C23 1.444(12) .
C22 C33 1.615(10) .
O23 C102 1.350(9) .
O23 Zn5 1.957(5) 1_655
C23 C24 1.491(12) .
C23 H23 0.9500 .
O24 C102 1.279(9) .
O24 Zn6 1.954(4) 1_655
C24 H24 0.9500 .
O25 C109 1.227(16) .
C25 C30 1.368(9) .
C25 C26 1.394(9) .
O26 C109 1.195(14) .
C26 C27 1.462(8) .
C26 H26 0.9500 .
O27 C110 1.32(3) .
O27 O28 1.79(2) 2_545
C27 C28 1.391(8) .
C27 H27 0.9500 .
O28 C110 1.29(3) .
O28 O27 1.79(2) 2_545
C28 C29 1.385(9) .
C28 C34 1.545(9) .
C29 C30 1.451(10) .
C29 H29 0.9500 .
C30 H30 0.9500 .
C35 C36 1.377(7) .
C35 C41 1.386(8) .
C35 C40 1.465(8) .
C36 C37 1.275(8) .
C36 C53 1.609(8) .
C37 C38 1.476(8) .
C37 H37 0.9500 .
C38 C47 1.364(8) .
C38 C39 1.409(8) .
C39 C40 1.298(8) .
C39 C59 1.550(8) .
C40 H40 0.9500 .
C41 C46 1.463(11) .
C41 C42 1.462(10) .
C42 C43 1.272(9) .
C42 H42 0.9500 .
C43 C44 1.426(10) .
C43 H43 0.9500 .
C44 C65 1.393(9) .
C44 C45 1.498(10) .
C45 C46 1.243(9) .
C45 H45 0.9500 .
C46 H46 0.9500 .
C47 C48 1.340(10) .
C47 C52 1.428(11) .
C48 C49 1.327(11) .
C48 H48 0.9500 .
C49 C50 1.400(14) .
C49 H49 0.9500 .
C50 C51 1.338(13) .
C50 C66 1.457(13) .
C51 C52 1.272(10) .
C51 H51 0.9500 .
C52 H52 0.9500 .
C53 C54 1.369(9) .
C53 C58 1.485(11) .
C54 C55 1.470(9) .
C54 H54 0.9500 .
C55 C56 1.458(11) .
C55 H55 0.9500 .
C56 C57 1.354(11) .
C56 C67 1.631(10) .
C57 C58 1.516(10) .
C57 H57 0.9500 .
C58 H58 0.9500 .
C59 C64 1.370(9) .
C59 C60 1.447(10) .
C60 C61 1.492(9) .
C60 H60 0.9500 .
C61 C62 1.297(10) .
C61 H61 0.9500 .
C62 C63 1.496(12) .
C62 C68 1.564(10) .
C63 C64 1.472(10) .
C63 H63 0.9500 .
C64 H64 0.9500 .
C66 Zn4 2.280(11) 2_544
C69 C70 1.319(8) .
C69 C74 1.382(8) .
C69 C93 1.453(8) .
C70 C71 1.348(9) .
C70 C81 1.467(8) .
C71 C72 1.396(8) .
C71 H71 0.9500 .
C72 C73 1.309(8) .
C72 C87 1.440(7) .
C73 C74 1.365(8) .
C73 C75 1.466(8) .
C74 H74 0.9500 .
C75 C80 1.450(9) .
C75 C76 1.459(9) .
C76 C77 1.340(9) .
C76 H76 0.9500 .
C77 C78 1.519(10) .
C77 H77 0.9500 .
C78 C79 1.402(10) .
C78 C99 1.481(9) .
C79 C80 1.360(9) .
C79 H79 0.9500 .
C80 H80 0.9500 .
C81 C86 1.410(13) .
C81 C82 1.559(12) .
C82 C83 1.346(12) .
C82 H82 0.9500 .
C83 C84 1.449(13) .
C83 H83 0.9500 .
C84 C85 1.358(14) .
C84 C100 1.490(12) .
C85 C86 1.447(12) .
C85 H85 0.9500 .
C86 H86 0.9500 .
C87 C92 1.440(9) .
C87 C88 1.482(9) .
C88 C89 1.356(8) .
C88 H88 0.9500 .
C89 C90 1.465(9) .
C89 H89 0.9500 .
C90 C91 1.485(10) .
C90 C101 1.504(9) .
C91 C92 1.335(8) .
C91 H91 0.9500 .
C92 H92 0.9500 .
C93 C98 1.341(13) .
C93 C94 1.457(11) .
C94 C95 1.334(11) .
C94 H94 0.9500 .
C95 C96 1.477(12) .
C95 H95 0.9500 .
C96 C97 1.381(14) .
C96 C102 1.438(8) .
C97 C98 1.368(11) .
C97 H97 0.9500 .
C98 H98 0.9500 .
C100 Zn2 2.554(10) 2_635
C103 C108 1.426(15) .
C103 C104 1.432(15) .
C103 C109 1.579(13) .
C104 C105 1.504(15) .
C104 H104 0.9500 .
C105 C106 1.411(16) .
C105 H105 0.9500 .
C106 C107 1.406(16) .
C106 C110 1.555(16) .
C107 C108 1.484(16) .
C107 H107 0.9500 .
C108 H108 0.9500 .
